data_4517770
loop_
_publ_author_name
'Wittmann, Bruce J.'
'Knight, Anders M.'
'Hofstra, Julie L.'
'Reisman, Sarah E.'
'Jennifer Kan, S. B.'
'Arnold, Frances H.'

_publ_section_title
;
 Diversity-Oriented Enzymatic Synthesis of Cyclopropane Building Blocks
;
_journal_issue 13
_journal_name_full 'ACS Catalysis'
_journal_page_first 7112
_journal_page_last 7116
_journal_paper_doi 10.1021/acscatal.0c01888
_journal_volume 10
_journal_year 2020
_chemical_absolute_configuration ad
_chemical_formula_moiety 'C12 H18 B2 F6 K2 O4'
_chemical_formula_sum 'C12 H18 B2 F6 K2 O4'
_chemical_formula_weight 440.08
_space_group_crystal_system monoclinic
_space_group_IT_number 4
_space_group_name_Hall 'P 2yb'
_space_group_name_H-M_alt 'P 1 21 1'
_atom_sites_solution_hydrogens geom
_atom_sites_solution_primary direct
_atom_sites_solution_secondary difmap
_audit_creation_date 2020-04-14
_audit_creation_method
;
Olex2 1.2
(compiled 2016.02.19 svn.r3266 for OlexSys, GUI svn.r5155)
;
_cell_angle_alpha 90
_cell_angle_beta 103.236(2)
_cell_angle_gamma 90
_cell_formula_units_Z 2
_cell_length_a 9.9422(8)
_cell_length_b 6.0314(5)
_cell_length_c 15.4530(12)
_cell_measurement_reflns_used 9744
_cell_measurement_temperature 100
_cell_measurement_theta_max 27.52
_cell_measurement_theta_min 2.23
_cell_volume 902.03(13)
_computing_cell_refinement 'SAINT v8.34A (Bruker-AXS, 2013)'
_computing_data_collection 'APEX2 v2014.11-0 (Bruker-AXS, 2014)'
_computing_data_reduction 'SAINT v8.34A (Bruker-AXS, 2013)'
_computing_structure_refinement 'SHELXL-2014/7 (Sheldrick, 2014)'
_computing_structure_solution 'SHELXS-2013/1 (Sheldrick, 2013)'
_diffrn_ambient_temperature 100
_diffrn_detector 'CMOS Area Detector'
_diffrn_detector_area_resol_mean 10.24
_diffrn_detector_type 'Bruker PHOTON 100'
_diffrn_measured_fraction_theta_full 0.999
_diffrn_measured_fraction_theta_max 1.000
_diffrn_measurement_device '\k-geometry diffractometer'
_diffrn_measurement_device_type 'Bruker D8 Kappa'
_diffrn_measurement_method '\f and \w scans'
_diffrn_radiation_monochromator 'Triumph focusing graphite'
_diffrn_radiation_type MoK\a
_diffrn_radiation_wavelength 0.71073
_diffrn_reflns_av_R_equivalents 0.0306
_diffrn_reflns_av_unetI/netI 0.0186
_diffrn_reflns_Laue_measured_fraction_full 0.999
_diffrn_reflns_Laue_measured_fraction_max 1.000
_diffrn_reflns_limit_h_max 12
_diffrn_reflns_limit_h_min -12
_diffrn_reflns_limit_k_max 7
_diffrn_reflns_limit_k_min -7
_diffrn_reflns_limit_l_max 20
_diffrn_reflns_limit_l_min -20
_diffrn_reflns_number 30884
_diffrn_reflns_point_group_measured_fraction_full 0.999
_diffrn_reflns_point_group_measured_fraction_max 1.000
_diffrn_reflns_theta_full 26.000
_diffrn_reflns_theta_max 27.525
_diffrn_reflns_theta_min 2.104
_diffrn_source 'fine-focus sealed tube'
_diffrn_source_current 30
_diffrn_source_power 1.5
_diffrn_source_voltage 50
_exptl_absorpt_coefficient_mu 0.599
_exptl_absorpt_correction_T_max 0.7456
_exptl_absorpt_correction_T_min 0.6852
_exptl_absorpt_correction_type multi-scan
_exptl_absorpt_process_details 'SADABS-2014/5 (Sheldrick, 2014)'
_exptl_crystal_colour colourless
_exptl_crystal_density_diffrn 1.620
_exptl_crystal_density_method 'not measured'
_exptl_crystal_description plate
_exptl_crystal_F_000 448
_exptl_crystal_size_max 0.39
_exptl_crystal_size_mid 0.28
_exptl_crystal_size_min 0.02
_refine_diff_density_max 0.435
_refine_diff_density_min -0.249
_refine_diff_density_rms 0.042
_refine_ls_abs_structure_details
;
 Flack x determined using 1783 quotients [(I+)-(I-)]/[(I+)+(I-)]
 (Parsons, Flack and Wagner, Acta Cryst. B69 (2013) 249-259).
;
_refine_ls_abs_structure_Flack 0.015(7)
_refine_ls_extinction_method none
_refine_ls_goodness_of_fit_ref 1.054
_refine_ls_hydrogen_treatment constr
_refine_ls_matrix_type full
_refine_ls_number_parameters 237
_refine_ls_number_reflns 4145
_refine_ls_number_restraints 1
_refine_ls_restrained_S_all 1.054
_refine_ls_R_factor_all 0.0225
_refine_ls_R_factor_gt 0.0215
_refine_ls_shift/su_max 0.001
_refine_ls_shift/su_mean 0.000
_refine_ls_structure_factor_coef Fsqd
_refine_ls_weighting_details 'w=1/[\s^2^(Fo^2^)+(0.0295P)^2^+0.2804P] where P=(Fo^2^+2Fc^2^)/3'
_refine_ls_weighting_scheme calc
_refine_ls_wR_factor_gt 0.0560
_refine_ls_wR_factor_ref 0.0565
_reflns_Friedel_coverage 0.826
_reflns_Friedel_fraction_full 0.999
_reflns_Friedel_fraction_max 0.999
_reflns_number_gt 4021
_reflns_number_total 4145
_reflns_threshold_expression 'I > 2\s(I)'
_cod_data_source_file cs0c01888_si_003.cif
_cod_data_source_block d19046_b
_cod_depositor_comments
;Adding full bibliography for 4517770.cif.

 Adding full bibliography for 4517770.cif.
;
_cod_database_code 4517770
_shelx_space_group_comment
;
The symmetry employed for this shelxl refinement is uniquely defined
by the following loop, which should always be used as a source of
symmetry information in preference to the above space-group names.
They are only intended as comments.
;
_shelx_estimated_absorpt_t_max 0.988
_shelx_estimated_absorpt_t_min 0.800
_olex2_refinement_description
;
1. Fixed Uiso
 At 1.2 times of:
  All C(H) groups, All C(H,H) groups
 At 1.5 times of:
  All C(H,H,H) groups
2.a Ternary CH refined with riding coordinates:
 C9(H9), C3(H3), C1(H1), C7(H7)
2.b Secondary CH2 refined with riding coordinates:
 C2(H2A,H2B), C11(H11A,H11B), C5(H5A,H5B), C8(H8A,H8B)
2.c Idealised Me refined as rotating group:
 C6(H6A,H6B,H6C), C12(H12A,H12B,H12C)
;
_shelx_shelxl_version_number 2014/7
_olex2_submission_special_instructions 'No special instructions were received'

loop_
_space_group_symop_operation_xyz
'x, y, z'
'-x, y+1/2, -z'

loop_
_atom_site_label
_atom_site_type_symbol
_atom_site_fract_x
_atom_site_fract_y
_atom_site_fract_z
_atom_site_U_iso_or_equiv
_atom_site_adp_type
_atom_site_occupancy
_atom_site_site_symmetry_order
_atom_site_calc_flag
_atom_site_refinement_flags_posn
_atom_site_refinement_flags_adp
_atom_site_refinement_flags_occupancy
_atom_site_disorder_assembly
_atom_site_disorder_group
K2 K 0.50678(4) 1.31635(8) 0.37203(2) 0.01669(9) Uani 1 1 d . . . . .
K1 K 0.20923(4) 0.33615(8) 0.51386(3) 0.01771(9) Uani 1 1 d . . . . .
F4 F 0.37844(13) 0.6250(2) 0.46444(9) 0.0188(3) Uani 1 1 d . . . . .
F3 F 0.24233(14) 0.0212(2) 0.62845(9) 0.0213(3) Uani 1 1 d . . . . .
F5 F 0.33775(13) 0.9971(2) 0.45493(8) 0.0182(3) Uani 1 1 d . . . . .
F6 F 0.45357(11) 0.8308(3) 0.36149(7) 0.0219(2) Uani 1 1 d . . . . .
F2 F 0.24569(14) -0.3541(2) 0.63562(9) 0.0241(3) Uani 1 1 d . . . . .
O1 O 0.44338(15) -0.1015(2) 0.79407(10) 0.0202(3) Uani 1 1 d . . . . .
F1 F 0.04586(13) -0.1740(4) 0.57293(8) 0.0351(3) Uani 1 1 d . . . . .
O4 O 0.15031(17) 1.1198(3) 0.14479(11) 0.0271(4) Uani 1 1 d . . . . .
O3 O 0.24741(16) 1.2157(3) 0.28478(11) 0.0235(3) Uani 1 1 d . . . . .
O2 O 0.38268(17) 0.2180(3) 0.85002(11) 0.0275(4) Uani 1 1 d . . . . .
C4 C 0.3588(2) 0.0100(4) 0.81916(13) 0.0184(4) Uani 1 1 d . . . . .
C10 C 0.1825(2) 1.0834(4) 0.23278(15) 0.0202(4) Uani 1 1 d . . . . .
C2 C 0.1807(2) -0.3012(4) 0.81453(16) 0.0229(5) Uani 1 1 d . . . . .
H2A H 0.2538 -0.4067 0.8077 0.027 Uiso 1 1 calc R . . . .
H2B H 0.1171 -0.3574 0.8503 0.027 Uiso 1 1 calc R . . . .
C9 C 0.1257(2) 0.8719(3) 0.25428(14) 0.0202(4) Uani 1 1 d . . . . .
H9 H 0.0774 0.7809 0.2023 0.024 Uiso 1 1 calc R . . . .
C3 C 0.2169(2) -0.0586(4) 0.82183(14) 0.0208(4) Uani 1 1 d . . . . .
H3 H 0.1710 0.0312 0.8612 0.025 Uiso 1 1 calc R . . . .
C1 C 0.12148(18) -0.1526(4) 0.73752(12) 0.0156(4) Uani 1 1 d . . . . .
H1 H 0.0217 -0.1163 0.7320 0.019 Uiso 1 1 calc R . . . .
C7 C 0.1982(2) 0.7423(3) 0.33658(14) 0.0171(4) Uani 1 1 d . . . . .
H7 H 0.1856 0.5784 0.3288 0.020 Uiso 1 1 calc R . . . .
C11 C 0.1948(3) 1.3312(6) 0.11609(16) 0.0347(5) Uani 1 1 d . . . . .
H11A H 0.2965 1.3336 0.1242 0.042 Uiso 1 1 calc R . . . .
H11B H 0.1675 1.4537 0.1511 0.042 Uiso 1 1 calc R . . . .
C5 C 0.5187(2) 0.3118(5) 0.85338(17) 0.0319(5) Uani 1 1 d . . . . .
H5A H 0.5089 0.4661 0.8310 0.038 Uiso 1 1 calc R . . . .
H5B H 0.5659 0.2246 0.8148 0.038 Uiso 1 1 calc R . . . .
C8 C 0.0662(2) 0.8602(4) 0.33593(15) 0.0219(4) Uani 1 1 d . . . . .
H8A H 0.0708 0.9956 0.3727 0.026 Uiso 1 1 calc R . . . .
H8B H -0.0177 0.7690 0.3323 0.026 Uiso 1 1 calc R . . . .
B2 B 0.3417(2) 0.8063(4) 0.40234(13) 0.0147(4) Uani 1 1 d . . . . .
B1 B 0.1649(2) -0.1660(5) 0.64424(13) 0.0176(4) Uani 1 1 d . . . . .
C6 C 0.6020(3) 0.3089(9) 0.9456(2) 0.0594(9) Uani 1 1 d . . . . .
H6A H 0.6959 0.3600 0.9466 0.089 Uiso 1 1 calc GR . . . .
H6B H 0.6056 0.1575 0.9691 0.089 Uiso 1 1 calc GR . . . .
H6C H 0.5598 0.4072 0.9824 0.089 Uiso 1 1 calc GR . . . .
C12 C 0.1261(4) 1.3557(7) 0.0204(2) 0.0586(10) Uani 1 1 d . . . . .
H12A H 0.1605 1.2415 -0.0141 0.088 Uiso 1 1 calc GR . . . .
H12B H 0.1465 1.5027 -0.0003 0.088 Uiso 1 1 calc GR . . . .
H12C H 0.0260 1.3391 0.0127 0.088 Uiso 1 1 calc GR . . . .

loop_
_atom_site_aniso_label
_atom_site_aniso_U_11
_atom_site_aniso_U_22
_atom_site_aniso_U_33
_atom_site_aniso_U_23
_atom_site_aniso_U_13
_atom_site_aniso_U_12
K2 0.01339(17) 0.0206(2) 0.01647(18) 0.00034(19) 0.00429(13) -0.00001(18)
K1 0.02054(19) 0.01225(18) 0.02075(19) 0.00085(18) 0.00557(14) -0.00023(19)
F4 0.0184(6) 0.0171(6) 0.0197(6) 0.0035(5) 0.0022(5) 0.0014(5)
F3 0.0239(7) 0.0190(6) 0.0224(7) 0.0060(5) 0.0085(6) -0.0009(5)
F5 0.0170(6) 0.0169(6) 0.0196(6) -0.0068(5) 0.0021(5) -0.0001(5)
F6 0.0202(5) 0.0253(6) 0.0232(5) -0.0010(6) 0.0109(4) -0.0010(6)
F2 0.0271(7) 0.0178(6) 0.0322(8) -0.0078(6) 0.0167(6) -0.0049(6)
O1 0.0171(7) 0.0221(7) 0.0214(7) -0.0004(5) 0.0047(6) 0.0015(5)
F1 0.0214(6) 0.0650(9) 0.0165(5) 0.0034(8) -0.0007(4) -0.0092(8)
O4 0.0292(8) 0.0259(8) 0.0234(8) 0.0040(7) 0.0004(6) -0.0020(7)
O3 0.0198(7) 0.0154(7) 0.0313(8) 0.0009(6) -0.0024(6) -0.0017(6)
O2 0.0249(8) 0.0255(8) 0.0312(9) -0.0105(7) 0.0048(7) -0.0021(7)
C4 0.0190(10) 0.0222(10) 0.0128(9) 0.0007(7) 0.0007(7) 0.0010(8)
C10 0.0151(9) 0.0181(10) 0.0246(11) 0.0014(8) -0.0014(8) 0.0042(8)
C2 0.0170(10) 0.0280(12) 0.0230(11) 0.0095(9) 0.0030(8) -0.0005(8)
C9 0.0187(9) 0.0153(11) 0.0228(10) -0.0015(7) -0.0033(7) -0.0007(7)
C3 0.0182(10) 0.0301(11) 0.0144(10) -0.0038(8) 0.0044(8) 0.0005(9)
C1 0.0126(8) 0.0176(9) 0.0167(8) 0.0028(8) 0.0036(6) 0.0029(8)
C7 0.0186(10) 0.0114(8) 0.0195(9) -0.0012(7) 0.0010(7) -0.0001(7)
C11 0.0374(12) 0.0326(12) 0.0331(11) 0.0107(13) 0.0059(9) -0.0010(14)
C5 0.0284(11) 0.0250(11) 0.0409(12) -0.0085(12) 0.0050(9) -0.0075(11)
C8 0.0168(9) 0.0193(11) 0.0280(10) -0.0016(9) 0.0017(7) -0.0010(8)
B2 0.0155(9) 0.0140(10) 0.0148(9) -0.0010(9) 0.0037(7) 0.0003(9)
B1 0.0144(9) 0.0220(10) 0.0166(9) 0.0018(10) 0.0042(7) -0.0026(10)
C6 0.0402(15) 0.090(3) 0.0446(16) -0.021(2) 0.0037(12) -0.015(2)
C12 0.083(2) 0.048(2) 0.0382(15) 0.0184(16) -0.0007(15) -0.0066(19)

loop_
_atom_type_symbol
_atom_type_description
_atom_type_scat_dispersion_real
_atom_type_scat_dispersion_imag
_atom_type_scat_source
C C 0.0033 0.0016 'International Tables Vol C Tables 4.2.6.8 and 6.1.1.4'
H H 0.0000 0.0000 'International Tables Vol C Tables 4.2.6.8 and 6.1.1.4'
B B 0.0013 0.0007 'International Tables Vol C Tables 4.2.6.8 and 6.1.1.4'
F F 0.0171 0.0103 'International Tables Vol C Tables 4.2.6.8 and 6.1.1.4'
K K 0.2009 0.2494 'International Tables Vol C Tables 4.2.6.8 and 6.1.1.4'
O O 0.0106 0.0060 'International Tables Vol C Tables 4.2.6.8 and 6.1.1.4'

loop_
_geom_angle_atom_site_label_1
_geom_angle_atom_site_label_2
_geom_angle_atom_site_label_3
_geom_angle
_geom_angle_site_symmetry_1
_geom_angle_site_symmetry_3
_geom_angle_publ_flag
F4 K2 F4 87.30(3) 2_656 1_565 ?
F4 K2 F3 90.29(4) 2_656 2_666 ?
F4 K2 F5 60.34(4) 1_565 2_656 ?
F4 K2 F5 81.16(3) 1_565 . ?
F4 K2 F5 60.15(4) 2_656 . ?
F4 K2 F5 46.57(3) 2_656 2_656 ?
F4 K2 F6 119.13(4) 2_656 1_565 ?
F4 K2 F6 125.58(4) 1_565 . ?
F4 K2 F6 70.80(4) 2_656 . ?
F4 K2 F6 44.40(3) 1_565 1_565 ?
F4 K2 B2 109.91(4) 2_656 1_565 ?
F4 K2 B2 23.91(4) 1_565 1_565 ?
F4 K2 B1 125.53(6) 1_565 2_666 ?
F4 K2 B1 82.90(5) 2_656 2_666 ?
F3 K2 F4 102.58(4) 2_666 1_565 ?
F3 K2 F5 63.78(4) 2_666 2_656 ?
F3 K2 F5 150.21(4) 2_666 . ?
F3 K2 F6 125.80(4) 2_666 . ?
F3 K2 F6 72.69(4) 2_666 1_565 ?
F3 K2 B2 94.26(5) 2_666 1_565 ?
F3 K2 B1 24.80(6) 2_666 2_666 ?
F5 K2 F5 94.43(3) 2_656 . ?
F5 K2 F6 117.37(3) 2_656 . ?
F5 K2 F6 74.43(3) 2_656 1_565 ?
F5 K2 F6 123.13(3) . 1_565 ?
F5 K2 B2 74.36(4) 2_656 1_565 ?
F5 K2 B2 99.17(4) . 1_565 ?
F5 K2 B1 134.49(6) . 2_666 ?
F5 K2 B1 74.90(5) 2_656 2_666 ?
F6 K2 F5 44.56(3) . . ?
F6 K2 F6 160.54(4) . 1_565 ?
F6 K2 B2 139.79(4) . 1_565 ?
F6 K2 B2 23.96(4) 1_565 1_565 ?
F6 K2 B1 101.10(6) . 2_666 ?
F6 K2 B1 96.92(6) 1_565 2_666 ?
F2 K2 F4 72.06(4) 2_666 2_656 ?
F2 K2 F4 142.85(5) 2_666 1_565 ?
F2 K2 F3 48.82(3) 2_666 2_666 ?
F2 K2 F5 112.15(4) 2_666 . ?
F2 K2 F5 83.53(4) 2_666 2_656 ?
F2 K2 F6 121.24(4) 2_666 1_565 ?
F2 K2 F6 76.98(4) 2_666 . ?
F2 K2 O1 70.64(4) 2_666 2_666 ?
F2 K2 B2 142.87(5) 2_666 1_565 ?
F2 K2 B1 24.31(6) 2_666 2_666 ?
O1 K2 F4 142.69(4) 2_666 2_656 ?
O1 K2 F4 123.28(4) 2_666 1_565 ?
O1 K2 F3 64.37(4) 2_666 2_666 ?
O1 K2 F5 137.82(4) 2_666 . ?
O1 K2 F5 127.01(4) 2_666 2_656 ?
O1 K2 F6 80.73(4) 2_666 1_565 ?
O1 K2 F6 101.12(4) 2_666 . ?
O1 K2 B2 99.42(5) 2_666 1_565 ?
O1 K2 B1 62.48(5) 2_666 2_666 ?
O3 K2 F4 84.83(5) . 1_565 ?
O3 K2 F4 120.62(5) . 2_656 ?
O3 K2 F3 148.73(5) . 2_666 ?
O3 K2 F5 140.77(5) . 2_656 ?
O3 K2 F5 60.48(4) . . ?
O3 K2 F6 67.19(4) . . ?
O3 K2 F6 93.79(4) . 1_565 ?
O3 K2 F2 132.21(5) . 2_666 ?
O3 K2 O1 86.00(5) . 2_666 ?
O3 K2 B2 80.26(5) . 1_565 ?
O3 K2 B1 144.30(5) . 2_666 ?
B1 K2 B2 119.05(6) 2_666 1_565 ?
K2 K1 K2 74.998(11) 1_545 2_646 ?
K2 K1 K2 73.161(11) 1_545 2_636 ?
K2 K1 K2 90.893(12) 2_646 2_636 ?
F4 K1 K2 43.66(3) . 1_545 ?
F4 K1 K2 101.30(3) . 2_636 ?
F4 K1 K2 41.29(3) . 2_646 ?
F4 K1 F5 91.16(4) . 1_545 ?
F3 K1 K2 110.85(3) . 1_545 ?
F3 K1 K2 104.86(3) . 2_646 ?
F3 K1 K2 37.99(3) . 2_636 ?
F3 K1 F4 134.04(4) . . ?
F3 K1 F5 70.95(4) . 1_545 ?
F3 K1 F2 93.30(4) . 1_565 ?
F3 K1 F1 107.22(6) . 2_556 ?
F5 K1 K2 110.27(3) 1_545 2_646 ?
F5 K1 K2 48.09(3) 1_545 1_545 ?
F5 K1 K2 42.78(3) 1_545 2_636 ?
F2 K1 K2 39.36(3) 1_565 2_646 ?
F2 K1 K2 104.76(4) 1_565 2_636 ?
F2 K1 K2 114.23(3) 1_565 1_545 ?
F2 K1 F4 75.27(4) 1_565 . ?
F2 K1 F5 142.27(5) 1_565 1_545 ?
F1 K1 K2 131.86(5) 2_556 2_636 ?
F1 K1 K2 136.82(5) 2_556 2_646 ?
F1 K1 K2 117.92(3) 2_556 1_545 ?
F1 K1 F4 118.56(5) 2_556 . ?
F1 K1 F5 107.06(5) 2_556 1_545 ?
F1 K1 F2 110.36(6) 2_556 1_565 ?
K2 F4 K2 126.57(5) 2_646 1_545 ?
K1 F4 K2 99.60(4) . 2_646 ?
K1 F4 K2 95.89(4) . 1_545 ?
B2 F4 K2 106.17(11) . 2_646 ?
B2 F4 K2 103.76(11) . 1_545 ?
B2 F4 K1 127.40(11) . . ?
K1 F3 K2 107.45(5) . 2_636 ?
B1 F3 K2 99.75(12) . 2_636 ?
B1 F3 K1 135.95(12) . . ?
K2 F5 K2 112.91(4) 2_646 . ?
K1 F5 K2 99.46(4) 1_565 2_646 ?
K1 F5 K2 90.71(4) 1_565 . ?
B2 F5 K2 100.56(11) . . ?
B2 F5 K2 98.13(11) . 2_646 ?
B2 F5 K1 153.44(11) . 1_565 ?
K2 F6 K2 160.54(4) . 1_545 ?
B2 F6 K2 90.81(12) . 1_545 ?
B2 F6 K2 103.17(12) . . ?
K1 F2 K2 102.61(4) 1_545 2_636 ?
B1 F2 K2 104.02(12) . 2_636 ?
B1 F2 K1 130.72(12) . 1_545 ?
C4 O1 K2 133.08(13) . 2_636 ?
B1 F1 K1 161.01(12) . 2_546 ?
C10 O4 C11 115.77(18) . . ?
C10 O3 K2 141.87(15) . . ?
C4 O2 C5 117.55(19) . . ?
O1 C4 O2 123.7(2) . . ?
O1 C4 C3 126.3(2) . . ?
O2 C4 C3 110.07(19) . . ?
O4 C10 C9 110.98(19) . . ?
O3 C10 O4 122.2(2) . . ?
O3 C10 C9 126.8(2) . . ?
H2A C2 H2B 114.7 . . ?
C3 C2 H2A 117.6 . . ?
C3 C2 H2B 117.6 . . ?
C1 C2 H2A 117.6 . . ?
C1 C2 H2B 117.6 . . ?
C1 C2 C3 61.43(16) . . ?
C10 C9 H9 115.8 . . ?
C10 C9 C7 120.21(18) . . ?
C10 C9 C8 118.35(19) . . ?
C7 C9 H9 115.8 . . ?
C8 C9 H9 115.8 . . ?
C8 C9 C7 58.77(14) . . ?
C4 C3 C2 118.90(19) . . ?
C4 C3 H3 115.9 . . ?
C4 C3 C1 119.21(18) . . ?
C2 C3 H3 115.9 . . ?
C2 C3 C1 59.07(16) . . ?
C1 C3 H3 115.9 . . ?
C2 C1 C3 59.50(14) . . ?
C2 C1 H1 113.6 . . ?
C2 C1 B1 123.25(19) . . ?
C3 C1 H1 113.6 . . ?
C3 C1 B1 122.84(17) . . ?
B1 C1 H1 113.6 . . ?
C9 C7 H7 112.6 . . ?
C9 C7 B2 126.05(18) . . ?
C8 C7 C9 60.19(14) . . ?
C8 C7 H7 112.6 . . ?
C8 C7 B2 123.05(18) . . ?
B2 C7 H7 112.6 . . ?
O4 C11 H11A 110.4 . . ?
O4 C11 H11B 110.4 . . ?
O4 C11 C12 106.8(2) . . ?
H11A C11 H11B 108.6 . . ?
C12 C11 H11A 110.4 . . ?
C12 C11 H11B 110.4 . . ?
O2 C5 H5A 109.7 . . ?
O2 C5 H5B 109.7 . . ?
O2 C5 C6 109.9(2) . . ?
H5A C5 H5B 108.2 . . ?
C6 C5 H5A 109.7 . . ?
C6 C5 H5B 109.7 . . ?
C9 C8 H8A 117.7 . . ?
C9 C8 H8B 117.7 . . ?
C7 C8 C9 61.04(14) . . ?
C7 C8 H8A 117.7 . . ?
C7 C8 H8B 117.7 . . ?
H8A C8 H8B 114.8 . . ?
K2 B2 K2 90.57(5) 2_646 . ?
K2 B2 K2 92.33(5) 1_545 2_646 ?
K2 B2 K2 118.13(6) 1_545 . ?
F4 B2 K2 133.28(12) . . ?
F4 B2 K2 52.32(9) . 1_545 ?
F4 B2 K2 50.23(8) . 2_646 ?
F4 B2 C7 107.00(17) . . ?
F5 B2 K2 148.00(12) . 1_545 ?
F5 B2 K2 58.05(9) . 2_646 ?
F5 B2 K2 56.50(10) . . ?
F5 B2 F4 105.67(14) . . ?
F5 B2 C7 115.08(16) . . ?
F6 B2 K2 54.25(11) . . ?
F6 B2 K2 104.08(11) . 2_646 ?
F6 B2 K2 65.23(11) . 1_545 ?
F6 B2 F4 105.77(16) . . ?
F6 B2 F5 107.53(17) . . ?
F6 B2 C7 114.99(16) . . ?
C7 B2 K2 95.13(12) . 1_545 ?
C7 B2 K2 119.70(13) . . ?
C7 B2 K2 139.71(13) . 2_646 ?
F3 B1 K2 55.44(9) . 2_636 ?
F3 B1 F1 106.40(18) . . ?
F3 B1 C1 112.60(19) . . ?
F2 B1 K2 51.66(9) . 2_636 ?
F2 B1 F3 106.24(14) . . ?
F2 B1 F1 106.83(19) . . ?
F2 B1 C1 113.68(18) . . ?
F1 B1 K2 126.61(12) . 2_636 ?
F1 B1 C1 110.63(15) . . ?
C1 B1 K2 122.74(11) . 2_636 ?
C5 C6 H6A 109.5 . . ?
C5 C6 H6B 109.5 . . ?
C5 C6 H6C 109.5 . . ?
H6A C6 H6B 109.5 . . ?
H6A C6 H6C 109.5 . . ?
H6B C6 H6C 109.5 . . ?
C11 C12 H12A 109.5 . . ?
C11 C12 H12B 109.5 . . ?
C11 C12 H12C 109.5 . . ?
H12A C12 H12B 109.5 . . ?
H12A C12 H12C 109.5 . . ?
H12B C12 H12C 109.5 . . ?

loop_
_geom_bond_atom_site_label_1
_geom_bond_atom_site_label_2
_geom_bond_distance
_geom_bond_site_symmetry_2
_geom_bond_publ_flag
K2 F4 2.7749(14) 2_656 ?
K2 F4 2.8225(14) 1_565 ?
K2 F3 2.7851(14) 2_666 ?
K2 F5 2.9723(13) 2_656 ?
K2 F5 3.0265(14) . ?
K2 F6 2.9738(17) . ?
K2 F6 3.1455(17) 1_565 ?
K2 F2 2.6946(14) 2_666 ?
K2 O1 2.7679(16) 2_666 ?
K2 O3 2.6915(16) . ?
K2 B2 3.464(2) 1_565 ?
K2 B1 3.333(2) 2_666 ?
K1 F4 2.6525(13) . ?
K1 F3 2.5664(14) . ?
K1 F5 2.6791(14) 1_545 ?
K1 F2 2.6172(14) 1_565 ?
K1 F1 2.5840(13) 2_556 ?
F4 K2 2.7749(14) 2_646 ?
F4 K2 2.8225(14) 1_545 ?
F4 B2 1.446(3) . ?
F3 K2 2.7851(14) 2_636 ?
F3 B1 1.419(3) . ?
F5 K2 2.9723(13) 2_646 ?
F5 K1 2.6791(14) 1_565 ?
F5 B2 1.414(3) . ?
F6 K2 3.1455(17) 1_545 ?
F6 B2 1.407(2) . ?
F2 K2 2.6946(14) 2_636 ?
F2 K1 2.6171(14) 1_545 ?
F2 B1 1.414(3) . ?
O1 K2 2.7679(15) 2_636 ?
O1 C4 1.208(3) . ?
F1 K1 2.5840(13) 2_546 ?
F1 B1 1.421(2) . ?
O4 C10 1.342(3) . ?
O4 C11 1.452(3) . ?
O3 C10 1.209(3) . ?
O2 C4 1.344(3) . ?
O2 C5 1.456(3) . ?
C4 C3 1.480(3) . ?
C10 C9 1.463(3) . ?
C2 H2A 0.9900 . ?
C2 H2B 0.9900 . ?
C2 C3 1.505(3) . ?
C2 C1 1.498(3) . ?
C9 H9 1.0000 . ?
C9 C7 1.526(3) . ?
C9 C8 1.513(3) . ?
C3 H3 1.0000 . ?
C3 C1 1.534(3) . ?
C1 H1 1.0000 . ?
C1 B1 1.598(3) . ?
C7 H7 1.0000 . ?
C7 C8 1.491(3) . ?
C7 B2 1.598(3) . ?
C11 H11A 0.9900 . ?
C11 H11B 0.9900 . ?
C11 C12 1.487(4) . ?
C5 H5A 0.9900 . ?
C5 H5B 0.9900 . ?
C5 C6 1.475(4) . ?
C8 H8A 0.9900 . ?
C8 H8B 0.9900 . ?
B2 K2 3.468(2) 2_646 ?
B2 K2 3.464(2) 1_545 ?
B1 K2 3.333(2) 2_636 ?
C6 H6A 0.9800 . ?
C6 H6B 0.9800 . ?
C6 H6C 0.9800 . ?
C12 H12A 0.9800 . ?
C12 H12B 0.9800 . ?
C12 H12C 0.9800 . ?

loop_
_geom_torsion_atom_site_label_1
_geom_torsion_atom_site_label_2
_geom_torsion_atom_site_label_3
_geom_torsion_atom_site_label_4
_geom_torsion
_geom_torsion_site_symmetry_1
_geom_torsion_site_symmetry_2
_geom_torsion_site_symmetry_3
_geom_torsion_site_symmetry_4
_geom_torsion_publ_flag
K2 F4 B2 K2 39.99(17) 2_646 . . . ?
K2 F4 B2 K2 -95.21(14) 1_545 . . . ?
K2 F4 B2 K2 135.21(8) 2_646 . . 1_545 ?
K2 F4 B2 K2 -135.21(8) 1_545 . . 2_646 ?
K2 F4 B2 F5 -18.46(15) 2_646 . . . ?
K2 F4 B2 F5 -153.67(11) 1_545 . . . ?
K2 F4 B2 F6 95.39(14) 2_646 . . . ?
K2 F4 B2 F6 -39.82(16) 1_545 . . . ?
K2 F4 B2 C7 -141.56(12) 2_646 . . . ?
K2 F4 B2 C7 83.23(14) 1_545 . . . ?
K2 F3 B1 F2 -9.93(14) 2_636 . . . ?
K2 F3 B1 F1 -123.51(14) 2_636 . . . ?
K2 F3 B1 C1 115.13(15) 2_636 . . . ?
K2 F5 B2 K2 -24.8(2) 2_646 . . 1_545 ?
K2 F5 B2 K2 90.4(2) . . . 1_545 ?
K2 F5 B2 K2 115.26(6) . . . 2_646 ?
K2 F5 B2 K2 -115.26(6) 2_646 . . . ?
K2 F5 B2 F4 131.93(11) . . . . ?
K2 F5 B2 F4 16.67(14) 2_646 . . . ?
K2 F5 B2 F6 -95.95(14) 2_646 . . . ?
K2 F5 B2 F6 19.31(15) . . . . ?
K2 F5 B2 C7 -110.26(15) . . . . ?
K2 F5 B2 C7 134.48(15) 2_646 . . . ?
K2 F6 B2 K2 -80.33(8) . . . 2_646 ?
K2 F6 B2 K2 166.34(6) 1_545 . . . ?
K2 F6 B2 K2 86.01(7) 1_545 . . 2_646 ?
K2 F6 B2 K2 -166.34(6) . . . 1_545 ?
K2 F6 B2 F4 -132.41(12) . . . . ?
K2 F6 B2 F4 33.93(14) 1_545 . . . ?
K2 F6 B2 F5 146.48(13) 1_545 . . . ?
K2 F6 B2 F5 -19.86(15) . . . . ?
K2 F6 B2 C7 -83.90(17) 1_545 . . . ?
K2 F6 B2 C7 109.76(17) . . . . ?
K2 F2 B1 F3 10.43(15) 2_636 . . . ?
K2 F2 B1 F1 123.72(14) 2_636 . . . ?
K2 F2 B1 C1 -113.96(15) 2_636 . . . ?
K2 O1 C4 O2 -96.0(2) 2_636 . . . ?
K2 O1 C4 C3 84.7(3) 2_636 . . . ?
K2 O3 C10 O4 -93.3(3) . . . . ?
K2 O3 C10 C9 88.4(3) . . . . ?
K1 F4 B2 K2 116.12(13) . . . 2_646 ?
K1 F4 B2 K2 -108.68(13) . . . 1_545 ?
K1 F4 B2 K2 156.11(8) . . . . ?
K1 F4 B2 F5 97.65(16) . . . . ?
K1 F4 B2 F6 -148.50(11) . . . . ?
K1 F4 B2 C7 -25.4(2) . . . . ?
K1 F3 B1 K2 127.98(17) . . . 2_636 ?
K1 F3 B1 F2 118.05(16) . . . . ?
K1 F3 B1 F1 4.5(3) . . . . ?
K1 F3 B1 C1 -116.90(16) . . . . ?
K1 F5 B2 K2 -155.92(13) 1_565 . . 1_545 ?
K1 F5 B2 K2 -131.1(3) 1_565 . . 2_646 ?
K1 F5 B2 K2 113.6(3) 1_565 . . . ?
K1 F5 B2 F4 -114.4(2) 1_565 . . . ?
K1 F5 B2 F6 133.0(2) 1_565 . . . ?
K1 F5 B2 C7 3.4(4) 1_565 . . . ?
K1 F2 B1 K2 -120.79(15) 1_545 . . 2_636 ?
K1 F2 B1 F3 -110.35(16) 1_545 . . . ?
K1 F2 B1 F1 2.9(2) 1_545 . . . ?
K1 F2 B1 C1 125.26(15) 1_545 . . . ?
K1 F1 B1 K2 -173.8(4) 2_546 . . 2_636 ?
K1 F1 B1 F3 -115.0(5) 2_546 . . . ?
K1 F1 B1 F2 131.8(5) 2_546 . . . ?
K1 F1 B1 C1 7.6(7) 2_546 . . . ?
O1 C4 C3 C2 15.9(3) . . . . ?
O1 C4 C3 C1 -52.7(3) . . . . ?
O4 C10 C9 C7 151.00(19) . . . . ?
O4 C10 C9 C8 -140.56(19) . . . . ?
O3 C10 C9 C7 -30.6(3) . . . . ?
O3 C10 C9 C8 37.9(3) . . . . ?
O2 C4 C3 C2 -163.4(2) . . . . ?
O2 C4 C3 C1 127.9(2) . . . . ?
C4 O2 C5 C6 -103.1(3) . . . . ?
C4 C3 C1 C2 108.1(2) . . . . ?
C4 C3 C1 B1 -4.1(3) . . . . ?
C10 O4 C11 C12 -169.2(2) . . . . ?
C10 C9 C7 C8 106.8(2) . . . . ?
C10 C9 C7 B2 -4.3(3) . . . . ?
C10 C9 C8 C7 -110.0(2) . . . . ?
C2 C3 C1 B1 -112.2(2) . . . . ?
C2 C1 B1 K2 -48.2(3) . . . 2_636 ?
C2 C1 B1 F3 -110.6(2) . . . . ?
C2 C1 B1 F2 10.3(3) . . . . ?
C2 C1 B1 F1 130.5(2) . . . . ?
C9 C7 B2 K2 5.2(3) . . . . ?
C9 C7 B2 K2 138.83(19) . . . 2_646 ?
C9 C7 B2 K2 -121.43(19) . . . 1_545 ?
C9 C7 B2 F4 -173.53(18) . . . . ?
C9 C7 B2 F5 69.4(3) . . . . ?
C9 C7 B2 F6 -56.4(3) . . . . ?
C3 C2 C1 B1 111.5(2) . . . . ?
C3 C1 B1 K2 24.4(3) . . . 2_636 ?
C3 C1 B1 F3 -38.0(3) . . . . ?
C3 C1 B1 F2 82.9(3) . . . . ?
C3 C1 B1 F1 -156.9(2) . . . . ?
C1 C2 C3 C4 -108.6(2) . . . . ?
C11 O4 C10 O3 -1.8(3) . . . . ?
C11 O4 C10 C9 176.69(19) . . . . ?
C5 O2 C4 O1 -0.3(3) . . . . ?
C5 O2 C4 C3 179.13(19) . . . . ?
C8 C9 C7 B2 -111.1(2) . . . . ?
C8 C7 B2 K2 -69.8(2) . . . . ?
C8 C7 B2 K2 163.63(18) . . . 1_545 ?
C8 C7 B2 K2 63.9(3) . . . 2_646 ?
C8 C7 B2 F4 111.5(2) . . . . ?
C8 C7 B2 F5 -5.5(3) . . . . ?
C8 C7 B2 F6 -131.3(2) . . . . ?
B2 C7 C8 C9 115.9(2) . . . . ?
